data_7160336
loop_
_publ_author_name
'Gorachand, Badaraita'
'Lakshmi, Pandhiti R.'
'Ramachary, Dhevalapally B.'

_publ_section_title
;
 Direct Organocatalytic Chemoselective Synthesis of Pharmaceutically
 Active Benzothiazole/Benzoxazole-Triazoles
;
_journal_name_full 'Organic &amp; Biomolecular Chemistry'
_journal_paper_doi 10.1039/D4OB01527D
_journal_year 2025
_chemical_formula_moiety 'C23 H15 F3 N4 S'
_chemical_formula_sum 'C23 H15 F3 N4 S'
_chemical_formula_weight 436.45
_space_group_crystal_system orthorhombic
_space_group_IT_number 19
_space_group_name_Hall 'P 2ac 2ab'
_space_group_name_H-M_alt 'P 21 21 21'
_atom_sites_solution_hydrogens geom
_atom_sites_solution_primary dual
_audit_creation_date 2022-07-26
_audit_creation_method
;
Olex2 1.3-ac4
(compiled 2018.12.18 svn.r3554 for Rigaku Oxford Diffraction, GUI svn.r1)
;
_audit_update_record
;
2024-09-17 deposited with the CCDC.	2025-01-13 downloaded from the CCDC.
;
_cell_angle_alpha 90
_cell_angle_beta 90
_cell_angle_gamma 90
_cell_formula_units_Z 4
_cell_length_a 6.3340(2)
_cell_length_b 12.0464(5)
_cell_length_c 26.3054(10)
_cell_measurement_reflns_used 8781
_cell_measurement_temperature 295.3(5)
_cell_measurement_theta_max 26.7140
_cell_measurement_theta_min 2.2860
_cell_volume 2007.15(13)
_computing_cell_refinement 'CrysAlisPro 1.171.40.35a (Rigaku OD, 2018)'
_computing_data_collection 'CrysAlisPro 1.171.40.35a (Rigaku OD, 2018)'
_computing_data_reduction 'CrysAlisPro 1.171.40.35a (Rigaku OD, 2018)'
_computing_molecular_graphics 'Olex2 (Dolomanov et al., 2009)'
_computing_publication_material 'Olex2 (Dolomanov et al., 2009)'
_computing_structure_refinement 'ShelXL (Sheldrick, 2015)'
_computing_structure_solution 'ShelXT (Sheldrick, 2015)'
_diffrn_ambient_environment air
_diffrn_ambient_temperature 295.3(5)
_diffrn_detector 'CCD plate'
_diffrn_detector_area_resol_mean 10.0000
_diffrn_detector_type HyPix3000
_diffrn_measured_fraction_theta_full 0.999
_diffrn_measured_fraction_theta_max 0.952
_diffrn_measurement_details
;
List of Runs (angles in degrees, time in seconds):

  # Type    Start    End  Width  t~exp~   \w     \q     \k     \f   Frames
#--------------------------------------------------------------------------
  1  \w    -24.00  21.00   0.50   18.00    --  -15.60 -94.00   0.00   90
  2  \w    -74.00   1.00   0.50   18.00    --  -15.60 -30.00  90.00  150
  3  \w     24.00  87.00   0.50   18.00    --   16.22-150.00 148.00  126
  4  \w    -86.00  -3.00   0.50   18.00    --  -15.60 -45.00   0.00  166
  5  \w     54.00  85.00   0.50   18.00    --   16.22  45.00 -90.00   62
  6  \w    -95.00  67.00   0.50   18.00    --  -15.60   8.00-125.00  324
  7  \w    -80.00 -18.00   0.50   18.00    --  -15.60 141.00 109.00  124
;
_diffrn_measurement_device 'four-circle diffractometer'
_diffrn_measurement_device_type 'XtaLAB Synergy, Single source at offset/far, HyPix3000'
_diffrn_measurement_method '\w scans'
_diffrn_orient_matrix_type 'CrysAlisPro convention (1999,Acta A55,543-557)'
_diffrn_orient_matrix_UB_11 -0.0125828000
_diffrn_orient_matrix_UB_12 0.0098951000
_diffrn_orient_matrix_UB_13 0.0264047000
_diffrn_orient_matrix_UB_21 0.0075020000
_diffrn_orient_matrix_UB_22 0.0579564000
_diffrn_orient_matrix_UB_23 -0.0043599000
_diffrn_orient_matrix_UB_31 -0.1110647000
_diffrn_orient_matrix_UB_32 0.0028466000
_diffrn_orient_matrix_UB_33 -0.0032710000
_diffrn_radiation_monochromator mirror
_diffrn_radiation_probe x-ray
_diffrn_radiation_type MoK\a
_diffrn_radiation_wavelength 0.71073
_diffrn_reflns_av_R_equivalents 0.0336
_diffrn_reflns_av_unetI/netI 0.0343
_diffrn_reflns_Laue_measured_fraction_full 0.999
_diffrn_reflns_Laue_measured_fraction_max 0.952
_diffrn_reflns_limit_h_max 8
_diffrn_reflns_limit_h_min -7
_diffrn_reflns_limit_k_max 15
_diffrn_reflns_limit_k_min -15
_diffrn_reflns_limit_l_max 33
_diffrn_reflns_limit_l_min -32
_diffrn_reflns_number 14138
_diffrn_reflns_point_group_measured_fraction_full 0.982
_diffrn_reflns_point_group_measured_fraction_max 0.922
_diffrn_reflns_theta_full 25.242
_diffrn_reflns_theta_max 27.235
_diffrn_reflns_theta_min 2.293
_diffrn_source 'micro-focus sealed X-ray tube'
_diffrn_source_type 'PhotonJet (Mo) X-ray Source'
_exptl_absorpt_coefficient_mu 0.207
_exptl_absorpt_correction_T_max 1.00000
_exptl_absorpt_correction_T_min 0.56637
_exptl_absorpt_correction_type multi-scan
_exptl_absorpt_process_details
;
CrysAlisPro 1.171.40.35a (Rigaku Oxford Diffraction, 2018)
Empirical absorption correction using spherical harmonics,
 implemented in SCALE3 ABSPACK scaling algorithm.
;
_exptl_crystal_colour 'clear whiteish white'
_exptl_crystal_colour_lustre clear
_exptl_crystal_colour_modifier whiteish
_exptl_crystal_colour_primary white
_exptl_crystal_density_diffrn 1.444
_exptl_crystal_description block
_exptl_crystal_F_000 896
_exptl_crystal_size_max 0.2
_exptl_crystal_size_mid 0.15
_exptl_crystal_size_min 0.1
_refine_diff_density_max 0.584
_refine_diff_density_min -0.392
_refine_diff_density_rms 0.059
_refine_ls_abs_structure_details
;
 Flack x determined using 1159 quotients [(I+)-(I-)]/[(I+)+(I-)]
 (Parsons, Flack and Wagner, Acta Cryst. B69 (2013) 249-259).
;
_refine_ls_abs_structure_Flack -0.01(3)
_refine_ls_extinction_method none
_refine_ls_goodness_of_fit_ref 1.099
_refine_ls_hydrogen_treatment constr
_refine_ls_matrix_type full
_refine_ls_number_parameters 280
_refine_ls_number_reflns 4137
_refine_ls_number_restraints 0
_refine_ls_restrained_S_all 1.099
_refine_ls_R_factor_all 0.0754
_refine_ls_R_factor_gt 0.0642
_refine_ls_shift/su_max 0.002
_refine_ls_shift/su_mean 0.000
_refine_ls_structure_factor_coef Fsqd
_refine_ls_weighting_details 'w=1/[\s^2^(Fo^2^)+(0.1100P)^2^+0.5225P] where P=(Fo^2^+2Fc^2^)/3'
_refine_ls_weighting_scheme calc
_refine_ls_wR_factor_gt 0.1845
_refine_ls_wR_factor_ref 0.1950
_reflns_Friedel_coverage 0.676
_reflns_Friedel_fraction_full 0.958
_reflns_Friedel_fraction_max 0.881
_reflns_number_gt 3350
_reflns_number_total 4137
_reflns_threshold_expression 'I > 2\s(I)'
_cod_data_source_file d4ob01527d3.cif
_cod_data_source_block dbr36
_cod_database_code 7160336
_shelx_shelxl_version_number 2018/3
_chemical_oxdiff_formula 'C H N O S F'
_shelx_space_group_comment
;
The symmetry employed for this shelxl refinement is uniquely defined
by the following loop, which should always be used as a source of
symmetry information in preference to the above space-group names.
They are only intended as comments.
;
_shelx_estimated_absorpt_t_max 0.980
_shelx_estimated_absorpt_t_min 0.960
_reflns_odcompleteness_completeness 99.83
_reflns_odcompleteness_iscentric 1
_reflns_odcompleteness_theta 26.32
_olex2_refinement_description
;
1. Fixed Uiso
 At 1.2 times of:
  All C(H) groups, All C(H,H) groups
2.a Secondary CH2 refined with riding coordinates:
 C16(H16A,H16B)
2.b Aromatic/amide H refined with riding coordinates:
 C11(H11), C12(H12), C15(H15), C14(H14), C22(H22), C18(H18), C7(H7), C5(H5),
 C8(H8), C6(H6), C20(H20), C21(H21), C19(H19)
;
_olex2_submission_special_instructions 'No special instructions were received'
_oxdiff_exptl_absorpt_empirical_details
;
Empirical correction (ABSPACK) includes:
- Absorption correction using spherical harmonics
- Frame scaling
;
_oxdiff_exptl_absorpt_empirical_full_max 2.602
_oxdiff_exptl_absorpt_empirical_full_min 0.473

loop_
_space_group_symop_operation_xyz
'x, y, z'
'-x+1/2, -y, z+1/2'
'-x, y+1/2, -z+1/2'
'x+1/2, -y+1/2, -z'

loop_
_atom_site_label
_atom_site_type_symbol
_atom_site_fract_x
_atom_site_fract_y
_atom_site_fract_z
_atom_site_U_iso_or_equiv
_atom_site_adp_type
_atom_site_occupancy
_atom_site_site_symmetry_order
_atom_site_calc_flag
_atom_site_refinement_flags_posn
_atom_site_refinement_flags_adp
_atom_site_refinement_flags_occupancy
_atom_site_disorder_assembly
_atom_site_disorder_group
S1 S 0.8600(2) 0.12919(13) 0.70372(6) 0.0671(4) Uani 1 1 d . . . . .
N1 N 0.4820(6) 0.4519(3) 0.64391(14) 0.0508(9) Uani 1 1 d . . . . .
N4 N 0.4788(7) 0.0998(3) 0.67041(15) 0.0558(10) Uani 1 1 d . . . . .
N2 N 0.6724(7) 0.4662(4) 0.66731(17) 0.0589(10) Uani 1 1 d . . . . .
N3 N 0.7392(6) 0.3678(4) 0.67969(16) 0.0574(10) Uani 1 1 d . . . . .
C1 C 0.4292(7) 0.3436(4) 0.64030(16) 0.0482(10) Uani 1 1 d . . . . .
C10 C 0.3681(8) 0.5477(4) 0.62747(17) 0.0491(10) Uani 1 1 d . . . . .
C4 C 0.5519(8) -0.0027(4) 0.68803(16) 0.0529(11) Uani 1 1 d . . . . .
C17 C 0.1956(7) 0.3486(4) 0.56259(18) 0.0508(11) Uani 1 1 d . . . . .
C2 C 0.5960(7) 0.2909(4) 0.66411(16) 0.0493(10) Uani 1 1 d . . . . .
C3 C 0.6233(7) 0.1738(4) 0.67670(16) 0.0493(10) Uani 1 1 d . . . . .
C11 C 0.1679(8) 0.5667(4) 0.64728(19) 0.0559(11) Uani 1 1 d . . . . .
H11 H 0.110435 0.518728 0.671266 0.067 Uiso 1 1 calc R . . . .
F3 F 0.0768(11) 0.8610(5) 0.5324(2) 0.150(2) Uani 1 1 d . . . . .
C9 C 0.7530(9) -0.0013(5) 0.70819(18) 0.0566(11) Uani 1 1 d . . . . .
C12 C 0.0566(8) 0.6577(4) 0.63075(19) 0.0573(12) Uani 1 1 d . . . . .
H12 H -0.077064 0.672136 0.643838 0.069 Uiso 1 1 calc R . . . .
C16 C 0.2358(8) 0.3010(4) 0.61516(19) 0.0584(12) Uani 1 1 d . . . . .
H16A H 0.115253 0.317492 0.636607 0.070 Uiso 1 1 calc R . . . .
H16B H 0.246466 0.220871 0.612411 0.070 Uiso 1 1 calc R . . . .
C13 C 0.1430(9) 0.7282(4) 0.59459(19) 0.0559(11) Uani 1 1 d . . . . .
C15 C 0.4563(8) 0.6181(4) 0.5923(2) 0.0608(12) Uani 1 1 d . . . . .
H15 H 0.590488 0.604217 0.579401 0.073 Uiso 1 1 calc R . . . .
C23 C 0.0201(10) 0.8234(5) 0.5761(2) 0.0690(14) Uani 1 1 d . . . . .
C14 C 0.3445(9) 0.7090(5) 0.5764(2) 0.0628(13) Uani 1 1 d . . . . .
H14 H 0.404397 0.758126 0.553211 0.075 Uiso 1 1 calc R . . . .
C22 C 0.3500(10) 0.3443(4) 0.5250(2) 0.0657(13) Uani 1 1 d . . . . .
H22 H 0.480176 0.311879 0.531876 0.079 Uiso 1 1 calc R . . . .
C18 C 0.0061(9) 0.3971(5) 0.5514(2) 0.0662(13) Uani 1 1 d . . . . .
H18 H -0.098312 0.400805 0.576223 0.079 Uiso 1 1 calc R . . . .
C7 C 0.7239(11) -0.1936(5) 0.7274(2) 0.0738(16) Uani 1 1 d . . . . .
H7 H 0.780465 -0.258874 0.740454 0.089 Uiso 1 1 calc R . . . .
C5 C 0.4350(10) -0.0997(5) 0.6873(2) 0.0659(14) Uani 1 1 d . . . . .
H5 H 0.300224 -0.100734 0.673290 0.079 Uiso 1 1 calc R . . . .
C8 C 0.8427(10) -0.0991(5) 0.7283(2) 0.0695(15) Uani 1 1 d . . . . .
H8 H 0.978454 -0.099096 0.741793 0.083 Uiso 1 1 calc R . . . .
C6 C 0.5217(11) -0.1949(5) 0.7076(2) 0.0697(15) Uani 1 1 d . . . . .
H6 H 0.443688 -0.260257 0.708066 0.084 Uiso 1 1 calc R . . . .
C20 C 0.1174(15) 0.4372(5) 0.4670(2) 0.090(2) Uani 1 1 d . . . . .
H20 H 0.090662 0.467681 0.435187 0.108 Uiso 1 1 calc R . . . .
C21 C 0.3094(12) 0.3885(5) 0.4769(2) 0.0813(18) Uani 1 1 d . . . . .
H21 H 0.411918 0.384990 0.451641 0.098 Uiso 1 1 calc R . . . .
C19 C -0.0324(12) 0.4410(6) 0.5035(2) 0.0813(18) Uani 1 1 d . . . . .
H19 H -0.162544 0.473228 0.496523 0.098 Uiso 1 1 calc R . . . .
F2 F 0.0168(18) 0.9050(5) 0.6029(2) 0.259(6) Uani 1 1 d . . . . .
F1 F -0.1697(10) 0.8012(7) 0.5652(5) 0.246(6) Uani 1 1 d . . . . .

loop_
_atom_site_aniso_label
_atom_site_aniso_U_11
_atom_site_aniso_U_22
_atom_site_aniso_U_33
_atom_site_aniso_U_23
_atom_site_aniso_U_13
_atom_site_aniso_U_12
S1 0.0502(6) 0.0731(8) 0.0778(8) 0.0072(7) -0.0156(6) 0.0013(6)
N1 0.047(2) 0.052(2) 0.0530(19) 0.0061(18) 0.0005(18) -0.0044(17)
N4 0.052(2) 0.059(2) 0.056(2) 0.0015(18) -0.0086(19) 0.0054(19)
N2 0.053(2) 0.058(2) 0.065(2) -0.002(2) -0.006(2) -0.0109(19)
N3 0.047(2) 0.066(3) 0.059(2) 0.001(2) -0.0051(18) -0.005(2)
C1 0.050(2) 0.052(2) 0.043(2) 0.0017(19) 0.0012(18) -0.002(2)
C10 0.053(2) 0.044(2) 0.050(2) -0.0002(18) 0.002(2) -0.003(2)
C4 0.060(3) 0.056(3) 0.043(2) 0.004(2) -0.002(2) 0.006(2)
C17 0.058(3) 0.040(2) 0.054(2) -0.0010(18) -0.010(2) -0.003(2)
C2 0.045(2) 0.057(3) 0.046(2) 0.001(2) -0.0040(19) -0.0055(19)
C3 0.048(2) 0.055(2) 0.044(2) 0.0006(19) -0.002(2) 0.003(2)
C11 0.055(3) 0.054(3) 0.058(3) 0.005(2) 0.010(2) -0.004(2)
F3 0.190(6) 0.144(4) 0.118(4) 0.068(3) 0.035(4) 0.068(4)
C9 0.057(3) 0.067(3) 0.046(2) -0.001(2) -0.002(2) 0.008(2)
C12 0.054(3) 0.059(3) 0.059(2) 0.006(2) 0.007(2) -0.002(2)
C16 0.055(3) 0.056(3) 0.065(3) 0.010(2) -0.009(2) -0.005(2)
C13 0.063(3) 0.050(2) 0.055(2) -0.002(2) -0.002(2) -0.005(2)
C15 0.058(3) 0.061(3) 0.064(3) 0.006(3) 0.014(2) -0.003(2)
C23 0.073(4) 0.064(3) 0.070(3) 0.009(3) 0.007(3) 0.006(3)
C14 0.066(3) 0.061(3) 0.061(3) 0.009(2) 0.012(3) -0.001(3)
C22 0.068(3) 0.057(3) 0.072(3) 0.002(2) 0.001(3) 0.000(3)
C18 0.068(3) 0.068(3) 0.063(3) 0.003(2) -0.007(3) 0.006(3)
C7 0.094(4) 0.064(3) 0.064(3) 0.008(3) 0.006(3) 0.020(3)
C5 0.073(3) 0.065(3) 0.060(3) -0.001(2) -0.006(3) 0.001(3)
C8 0.070(3) 0.079(4) 0.060(3) 0.006(3) -0.006(3) 0.023(3)
C6 0.090(4) 0.056(3) 0.063(3) 0.005(3) 0.003(3) -0.003(3)
C20 0.141(7) 0.064(3) 0.065(3) 0.011(3) -0.036(4) -0.012(4)
C21 0.108(5) 0.071(4) 0.065(3) -0.002(3) 0.005(4) -0.018(4)
C19 0.094(5) 0.075(4) 0.075(4) 0.008(3) -0.025(4) 0.011(4)
F2 0.474(16) 0.162(6) 0.141(4) -0.070(4) -0.154(7) 0.216(9)
F1 0.098(4) 0.181(7) 0.461(16) 0.200(9) -0.074(6) -0.017(4)

loop_
_atom_type_symbol
_atom_type_description
_atom_type_scat_dispersion_real
_atom_type_scat_dispersion_imag
_atom_type_scat_source
C C 0.0033 0.0016 'International Tables Vol C Tables 4.2.6.8 and 6.1.1.4'
H H 0.0000 0.0000 'International Tables Vol C Tables 4.2.6.8 and 6.1.1.4'
F F 0.0171 0.0103 'International Tables Vol C Tables 4.2.6.8 and 6.1.1.4'
N N 0.0061 0.0033 'International Tables Vol C Tables 4.2.6.8 and 6.1.1.4'
S S 0.1246 0.1234 'International Tables Vol C Tables 4.2.6.8 and 6.1.1.4'

loop_
_geom_angle_atom_site_label_1
_geom_angle_atom_site_label_2
_geom_angle_atom_site_label_3
_geom_angle
_geom_angle_site_symmetry_1
_geom_angle_site_symmetry_3
_geom_angle_publ_flag
C9 S1 C3 88.3(2) . . ?
N2 N1 C10 118.8(4) . . ?
C1 N1 N2 111.8(4) . . ?
C1 N1 C10 129.4(4) . . ?
C3 N4 C4 109.5(4) . . ?
N3 N2 N1 106.6(4) . . ?
N2 N3 C2 109.2(4) . . ?
N1 C1 C2 102.9(4) . . ?
N1 C1 C16 124.7(4) . . ?
C2 C1 C16 132.4(4) . . ?
C11 C10 N1 118.7(4) . . ?
C15 C10 N1 119.8(4) . . ?
C15 C10 C11 121.4(5) . . ?
C9 C4 N4 115.0(5) . . ?
C9 C4 C5 120.6(5) . . ?
C5 C4 N4 124.3(5) . . ?
C22 C17 C16 121.0(4) . . ?
C18 C17 C16 120.3(5) . . ?
C18 C17 C22 118.7(5) . . ?
N3 C2 C1 109.5(4) . . ?
N3 C2 C3 120.7(4) . . ?
C1 C2 C3 129.6(4) . . ?
N4 C3 S1 116.7(4) . . ?
N4 C3 C2 123.7(4) . . ?
C2 C3 S1 119.5(3) . . ?
C10 C11 H11 120.6 . . ?
C12 C11 C10 118.8(4) . . ?
C12 C11 H11 120.6 . . ?
C4 C9 S1 110.5(4) . . ?
C4 C9 C8 120.4(5) . . ?
C8 C9 S1 129.1(4) . . ?
C11 C12 H12 119.9 . . ?
C11 C12 C13 120.2(5) . . ?
C13 C12 H12 119.9 . . ?
C1 C16 C17 114.4(4) . . ?
C1 C16 H16A 108.7 . . ?
C1 C16 H16B 108.7 . . ?
C17 C16 H16A 108.7 . . ?
C17 C16 H16B 108.7 . . ?
H16A C16 H16B 107.6 . . ?
C12 C13 C23 119.7(5) . . ?
C14 C13 C12 120.0(5) . . ?
C14 C13 C23 120.3(5) . . ?
C10 C15 H15 120.4 . . ?
C14 C15 C10 119.3(5) . . ?
C14 C15 H15 120.4 . . ?
F3 C23 C13 115.1(5) . . ?
F2 C23 F3 103.9(7) . . ?
F2 C23 C13 116.7(6) . . ?
F2 C23 F1 106.7(8) . . ?
F1 C23 F3 98.0(7) . . ?
F1 C23 C13 114.4(6) . . ?
C13 C14 H14 119.8 . . ?
C15 C14 C13 120.3(5) . . ?
C15 C14 H14 119.8 . . ?
C17 C22 H22 120.0 . . ?
C17 C22 C21 120.0(6) . . ?
C21 C22 H22 120.0 . . ?
C17 C18 H18 119.6 . . ?
C17 C18 C19 120.8(6) . . ?
C19 C18 H18 119.6 . . ?
C8 C7 H7 119.1 . . ?
C8 C7 C6 121.8(5) . . ?
C6 C7 H7 119.1 . . ?
C4 C5 H5 120.5 . . ?
C6 C5 C4 118.9(5) . . ?
C6 C5 H5 120.5 . . ?
C9 C8 H8 121.1 . . ?
C7 C8 C9 117.9(6) . . ?
C7 C8 H8 121.1 . . ?
C7 C6 H6 119.8 . . ?
C5 C6 C7 120.4(6) . . ?
C5 C6 H6 119.8 . . ?
C21 C20 H20 120.0 . . ?
C19 C20 H20 120.0 . . ?
C19 C20 C21 120.1(6) . . ?
C22 C21 H21 120.1 . . ?
C20 C21 C22 119.8(6) . . ?
C20 C21 H21 120.1 . . ?
C18 C19 H19 119.7 . . ?
C20 C19 C18 120.6(6) . . ?
C20 C19 H19 119.7 . . ?

loop_
_geom_bond_atom_site_label_1
_geom_bond_atom_site_label_2
_geom_bond_distance
_geom_bond_site_symmetry_2
_geom_bond_publ_flag
S1 C3 1.744(5) . ?
S1 C9 1.716(6) . ?
N1 N2 1.365(6) . ?
N1 C1 1.351(6) . ?
N1 C10 1.427(6) . ?
N4 C4 1.398(6) . ?
N4 C3 1.288(6) . ?
N2 N3 1.299(6) . ?
N3 C2 1.361(6) . ?
C1 C2 1.382(6) . ?
C1 C16 1.484(6) . ?
C10 C11 1.390(7) . ?
C10 C15 1.375(7) . ?
C4 C9 1.380(7) . ?
C4 C5 1.383(8) . ?
C17 C16 1.519(6) . ?
C17 C22 1.392(7) . ?
C17 C18 1.367(7) . ?
C2 C3 1.459(7) . ?
C11 H11 0.9300 . ?
C11 C12 1.375(7) . ?
F3 C23 1.286(7) . ?
C9 C8 1.410(8) . ?
C12 H12 0.9300 . ?
C12 C13 1.387(7) . ?
C16 H16A 0.9700 . ?
C16 H16B 0.9700 . ?
C13 C23 1.469(8) . ?
C13 C14 1.383(8) . ?
C15 H15 0.9300 . ?
C15 C14 1.370(7) . ?
C23 F2 1.210(7) . ?
C23 F1 1.264(9) . ?
C14 H14 0.9300 . ?
C22 H22 0.9300 . ?
C22 C21 1.396(8) . ?
C18 H18 0.9300 . ?
C18 C19 1.387(8) . ?
C7 H7 0.9300 . ?
C7 C8 1.365(9) . ?
C7 C6 1.382(9) . ?
C5 H5 0.9300 . ?
C5 C6 1.379(8) . ?
C8 H8 0.9300 . ?
C6 H6 0.9300 . ?
C20 H20 0.9300 . ?
C20 C21 1.375(11) . ?
C20 C19 1.351(10) . ?
C21 H21 0.9300 . ?
C19 H19 0.9300 . ?
